data_2218519
loop_
_publ_author_name
'Hu, Tuoping'

_publ_section_title
;
 Bicyclo[2.2.2]oct-7-ene-2,3,5,6-tetracarboxylic dianhydride
;
_journal_coeditor_code SG2233
_journal_issue 6
_journal_name_full 'Acta Crystallographica Section E'
_journal_page_first o1021
_journal_paper_doi 10.1107/S1600536808012452
_journal_volume 64
_journal_year 2008
_chemical_formula_iupac 'C12 H8 O6'
_chemical_formula_moiety 'C12 H8 O6'
_chemical_formula_sum 'C12 H8 O6'
_chemical_formula_weight 248.18
_chemical_name_systematic
;
Bicyclo[2.2.2]oct-7-ene-2,3,5,6-tetracarboxylic dianhydride
;
_space_group_IT_number 14
_symmetry_cell_setting monoclinic
_symmetry_space_group_name_Hall '-P 2yn'
_symmetry_space_group_name_H-M 'P 1 21/n 1'
_atom_sites_solution_hydrogens geom
_atom_sites_solution_primary direct
_atom_sites_solution_secondary difmap
_cell_angle_alpha 90.00
_cell_angle_beta 100.68(2)
_cell_angle_gamma 90.00
_cell_formula_units_Z 4
_cell_length_a 7.627(2)
_cell_length_b 13.877(3)
_cell_length_c 9.823(2)
_cell_measurement_reflns_used 2677
_cell_measurement_temperature 296(2)
_cell_measurement_theta_max 24.1
_cell_measurement_theta_min 2.94
_cell_volume 1021.7(4)
_computing_cell_refinement 'SMART (Bruker, 2007)'
_computing_data_collection 'SMART (Bruker, 2007)'
_computing_data_reduction 'SAINT-Plus (Bruker, 2007)'
_computing_molecular_graphics 'SHELXTL (Sheldrick, 2008)'
_computing_publication_material 'SHELXTL (Sheldrick, 2008)'
_computing_structure_refinement 'SHELXL97 (Sheldrick, 2008)'
_computing_structure_solution 'SHELXS97 (Sheldrick, 2008)'
_diffrn_ambient_temperature 296(2)
_diffrn_measured_fraction_theta_full 0.997
_diffrn_measured_fraction_theta_max 0.997
_diffrn_measurement_device_type 'Bruker SMART CCD area-detector'
_diffrn_measurement_method '\f and \w'
_diffrn_radiation_monochromator graphite
_diffrn_radiation_source 'fine-focus sealed tube'
_diffrn_radiation_type MoK\a
_diffrn_radiation_wavelength 0.71073
_diffrn_reflns_av_R_equivalents 0.051
_diffrn_reflns_av_sigmaI/netI 0.038
_diffrn_reflns_limit_h_max 9
_diffrn_reflns_limit_h_min -9
_diffrn_reflns_limit_k_max 15
_diffrn_reflns_limit_k_min -17
_diffrn_reflns_limit_l_max 12
_diffrn_reflns_limit_l_min -11
_diffrn_reflns_number 11412
_diffrn_reflns_theta_full 26.53
_diffrn_reflns_theta_max 26.5
_diffrn_reflns_theta_min 2.6
_diffrn_standards_decay_% 0
_diffrn_standards_interval_count 0
_diffrn_standards_number 0
_exptl_absorpt_coefficient_mu 0.132
_exptl_absorpt_correction_T_max 0.987
_exptl_absorpt_correction_T_min 0.921
_exptl_absorpt_correction_type multi-scan
_exptl_absorpt_process_details '(SADABS; Sheldrick, 1996)'
_exptl_crystal_colour colourless
_exptl_crystal_density_diffrn 1.613
_exptl_crystal_density_method 'not measured'
_exptl_crystal_description prism
_exptl_crystal_F_000 512
_exptl_crystal_size_max 0.28
_exptl_crystal_size_mid 0.16
_exptl_crystal_size_min 0.10
_refine_diff_density_max 0.21
_refine_diff_density_min -0.16
_refine_ls_extinction_coef 0.0050(10)
_refine_ls_extinction_expression Fc^*^=kFc[1+0.001xFc^2^\l^3^/sin(2\q)]^-1/4^
_refine_ls_extinction_method 'SHELXL97 (Sheldrick, 2008)'
_refine_ls_goodness_of_fit_ref 1.01
_refine_ls_hydrogen_treatment constr
_refine_ls_matrix_type full
_refine_ls_number_parameters 164
_refine_ls_number_reflns 2118
_refine_ls_number_restraints 0
_refine_ls_restrained_S_all 1.01
_refine_ls_R_factor_all 0.074
_refine_ls_R_factor_gt 0.042
_refine_ls_shift/su_max_lt 0.001
_refine_ls_shift/su_mean 0.000
_refine_ls_structure_factor_coef Fsqd
_refine_ls_weighting_details 'calc w=1/[\s^2^(Fo^2^)+(0.0334P)^2^+0.3914P] where P=(Fo^2^+2Fc^2^)/3'
_refine_ls_weighting_scheme calc
_refine_ls_wR_factor_gt 0.084
_refine_ls_wR_factor_ref 0.099
_reflns_number_gt 1460
_reflns_number_total 2119
_reflns_threshold_expression I>2\s(I)
_cod_data_source_file sg2233.cif
_cod_data_source_block I
_cod_original_sg_symbol_Hall '-P 2yn '
_cod_original_sg_symbol_H-M 'P 21/n'
_cod_database_code 2218519
_cod_database_fobs_code 2218519

loop_
_symmetry_equiv_pos_as_xyz
'x, y, z'
'-x+1/2, y+1/2, -z+1/2'
'-x, -y, -z'
'x-1/2, -y-1/2, z-1/2'

loop_
_atom_site_type_symbol
_atom_site_label
_atom_site_fract_x
_atom_site_fract_y
_atom_site_fract_z
_atom_site_U_iso_or_equiv
_atom_site_adp_type
_atom_site_calc_flag
_atom_site_refinement_flags
_atom_site_occupancy
C C1 0.7820(3) 0.83700(16) 0.6304(2) 0.0449(5) Uani d . 1
C C2 0.5829(2) 0.84372(13) 0.61717(19) 0.0355(4) Uani d . 1
H H2 0.5239 0.8381 0.5200 0.043 Uiso calc R 1
C C3 0.5305(2) 0.93909(13) 0.68048(19) 0.0350(4) Uani d . 1
H H3 0.5646 0.9952 0.6307 0.042 Uiso calc R 1
C C4 0.3256(2) 0.93415(13) 0.67248(18) 0.0344(4) Uani d . 1
H H4 0.2633 0.9301 0.5760 0.041 Uiso calc R 1
C C5 0.2627(3) 1.01999(15) 0.7435(2) 0.0416(5) Uani d . 1
C C6 0.1858(3) 0.89126(15) 0.8635(2) 0.0434(5) Uani d . 1
C C7 0.2788(2) 0.84782(13) 0.75613(18) 0.0352(4) Uani d . 1
H H7 0.1984 0.8039 0.6962 0.042 Uiso calc R 1
C C8 0.4506(2) 0.79445(13) 0.82409(18) 0.0354(4) Uani d . 1
H H8 0.4251 0.7413 0.8831 0.042 Uiso calc R 1
C C9 0.5347(2) 0.75817(13) 0.70190(19) 0.0358(4) Uani d . 1
H H9 0.4526 0.7145 0.6429 0.043 Uiso calc R 1
C C10 0.7097(3) 0.70890(16) 0.7535(2) 0.0462(5) Uani d . 1
C C11 0.5767(2) 0.86683(14) 0.90425(19) 0.0392(5) Uani d . 1
H H11 0.6221 0.8602 0.9984 0.047 Uiso calc R 1
C C12 0.6180(2) 0.94061(14) 0.83043(19) 0.0394(5) Uani d . 1
H H12 0.6951 0.9895 0.8686 0.047 Uiso calc R 1
O O1 0.88296(19) 0.89053(13) 0.58906(17) 0.0638(5) Uani d . 1
O O2 0.7409(2) 0.64134(12) 0.82843(18) 0.0681(5) Uani d . 1
O O3 0.2829(2) 1.10382(11) 0.72476(16) 0.0596(4) Uani d . 1
O O4 0.1289(2) 0.85316(12) 0.95463(16) 0.0629(5) Uani d . 1
O O5 0.84589(17) 0.75576(11) 0.70513(15) 0.0537(4) Uani d . 1
O O6 0.17498(18) 0.99043(10) 0.84767(14) 0.0485(4) Uani d . 1

loop_
_atom_site_aniso_label
_atom_site_aniso_U_11
_atom_site_aniso_U_22
_atom_site_aniso_U_33
_atom_site_aniso_U_12
_atom_site_aniso_U_13
_atom_site_aniso_U_23
C1 0.0359(11) 0.0528(13) 0.0462(12) 0.0033(10) 0.0079(9) -0.0067(10)
C2 0.0311(9) 0.0378(11) 0.0373(10) 0.0016(8) 0.0054(7) -0.0023(8)
C3 0.0334(9) 0.0298(10) 0.0422(10) -0.0030(8) 0.0076(8) 0.0016(8)
C4 0.0337(9) 0.0331(10) 0.0351(9) 0.0039(8) 0.0031(7) -0.0014(8)
C5 0.0405(11) 0.0389(12) 0.0429(11) 0.0098(9) 0.0018(9) -0.0003(9)
C6 0.0355(10) 0.0470(13) 0.0482(12) 0.0008(9) 0.0089(9) -0.0024(10)
C7 0.0313(9) 0.0327(11) 0.0411(10) -0.0025(8) 0.0052(8) -0.0035(8)
C8 0.0375(10) 0.0297(10) 0.0390(10) 0.0002(8) 0.0070(8) 0.0033(8)
C9 0.0328(9) 0.0309(10) 0.0423(10) 0.0017(8) 0.0033(8) -0.0024(8)
C10 0.0455(12) 0.0419(13) 0.0490(12) 0.0112(10) 0.0031(9) -0.0021(10)
C11 0.0386(10) 0.0415(11) 0.0353(10) 0.0047(9) 0.0013(8) -0.0021(9)
C12 0.0349(10) 0.0369(11) 0.0448(11) -0.0035(8) 0.0034(8) -0.0078(9)
O1 0.0392(8) 0.0791(12) 0.0768(11) -0.0069(8) 0.0205(8) 0.0052(9)
O2 0.0689(11) 0.0550(10) 0.0784(11) 0.0261(8) 0.0083(9) 0.0170(9)
O3 0.0726(11) 0.0345(9) 0.0716(11) 0.0137(7) 0.0131(8) 0.0022(8)
O4 0.0655(10) 0.0696(11) 0.0616(10) -0.0019(8) 0.0328(8) 0.0038(8)
O5 0.0326(7) 0.0582(10) 0.0685(10) 0.0107(7) 0.0044(7) 0.0018(8)
O6 0.0500(8) 0.0464(9) 0.0516(8) 0.0096(6) 0.0161(7) -0.0056(7)

loop_
_atom_type_symbol
_atom_type_description
_atom_type_scat_dispersion_real
_atom_type_scat_dispersion_imag
_atom_type_scat_source
C C 0.0033 0.0016 'International Tables Vol C Tables 4.2.6.8 and 6.1.1.4'
H H 0.0000 0.0000 'International Tables Vol C Tables 4.2.6.8 and 6.1.1.4'
O O 0.0106 0.0060 'International Tables Vol C Tables 4.2.6.8 and 6.1.1.4'

loop_
_geom_angle_atom_site_label_1
_geom_angle_atom_site_label_2
_geom_angle_atom_site_label_3
_geom_angle
O1 C1 O5 120.12(18)
O1 C1 C2 129.6(2)
O5 C1 C2 110.29(18)
C1 C2 C9 104.20(15)
C1 C2 C3 110.54(15)
C9 C2 C3 109.79(15)
C1 C2 H2 110.7
C9 C2 H2 110.7
C3 C2 H2 110.7
C12 C3 C2 107.81(15)
C12 C3 C4 108.10(15)
C2 C3 C4 105.96(14)
C12 C3 H3 111.6
C2 C3 H3 111.6
C4 C3 H3 111.6
C5 C4 C7 104.15(16)
C5 C4 C3 110.29(15)
C7 C4 C3 109.89(14)
C5 C4 H4 110.8
C7 C4 H4 110.8
C3 C4 H4 110.8
O3 C5 O6 119.82(19)
O3 C5 C4 129.8(2)
O6 C5 C4 110.36(17)
O4 C6 O6 120.26(19)
O4 C6 C7 129.5(2)
O6 C6 C7 110.22(17)
C6 C7 C4 104.49(15)
C6 C7 C8 111.21(15)
C4 C7 C8 110.07(15)
C6 C7 H7 110.3
C4 C7 H7 110.3
C8 C7 H7 110.3
C11 C8 C7 108.31(15)
C11 C8 C9 107.83(15)
C7 C8 C9 105.15(14)
C11 C8 H8 111.7
C7 C8 H8 111.7
C9 C8 H8 111.7
C10 C9 C2 104.37(15)
C10 C9 C8 110.90(15)
C2 C9 C8 110.18(14)
C10 C9 H9 110.4
C2 C9 H9 110.4
C8 C9 H9 110.4
O2 C10 O5 120.48(18)
O2 C10 C9 129.2(2)
O5 C10 C9 110.31(17)
C12 C11 C8 114.96(16)
C12 C11 H11 122.5
C8 C11 H11 122.5
C11 C12 C3 114.75(17)
C11 C12 H12 122.6
C3 C12 H12 122.6
C10 O5 C1 110.67(15)
C5 O6 C6 110.52(16)

loop_
_geom_bond_atom_site_label_1
_geom_bond_atom_site_label_2
_geom_bond_distance
C1 O1 1.194(2)
C1 O5 1.384(2)
C1 C2 1.503(3)
C2 C9 1.533(3)
C2 C3 1.546(3)
C2 H2 0.9800
C3 C12 1.500(3)
C3 C4 1.551(2)
C3 H3 0.9800
C4 C5 1.504(3)
C4 C7 1.532(3)
C4 H4 0.9800
C5 O3 1.192(2)
C5 O6 1.384(2)
C6 O4 1.189(2)
C6 O6 1.386(2)
C6 C7 1.502(3)
C7 C8 1.545(2)
C7 H7 0.9800
C8 C11 1.508(3)
C8 C9 1.546(3)
C8 H8 0.9800
C9 C10 1.502(3)
C9 H9 0.9800
C10 O2 1.188(2)
C10 O5 1.382(3)
C11 C12 1.326(3)
C11 H11 0.9300
C12 H12 0.9300

loop_
_geom_hbond_atom_site_label_D
_geom_hbond_atom_site_label_H
_geom_hbond_atom_site_label_A
_geom_hbond_site_symmetry_A
_geom_hbond_distance_DH
_geom_hbond_distance_HA
_geom_hbond_distance_DA
_geom_hbond_angle_DHA
C3 H3 O2 2_656 0.98 2.50 3.313(3) 140
C8 H8 O3 2_546 0.98 2.58 3.175(2) 119

loop_
_geom_torsion_atom_site_label_1
_geom_torsion_atom_site_label_2
_geom_torsion_atom_site_label_3
_geom_torsion_atom_site_label_4
_geom_torsion
O1 C1 C2 C9 -175.3(2)
O5 C1 C2 C9 3.2(2)
O1 C1 C2 C3 -57.4(3)
O5 C1 C2 C3 121.13(17)
C1 C2 C3 C12 -59.7(2)
C9 C2 C3 C12 54.68(18)
C1 C2 C3 C4 -175.28(15)
C9 C2 C3 C4 -60.87(18)
C12 C3 C4 C5 59.5(2)
C2 C3 C4 C5 174.86(15)
C12 C3 C4 C7 -54.75(19)
C2 C3 C4 C7 60.60(18)
C7 C4 C5 O3 172.72(19)
C3 C4 C5 O3 54.9(3)
C7 C4 C5 O6 -4.85(19)
C3 C4 C5 O6 -122.71(16)
O4 C6 C7 C4 -177.8(2)
O6 C6 C7 C4 0.55(19)
O4 C6 C7 C8 -59.1(3)
O6 C6 C7 C8 119.27(16)
C5 C4 C7 C6 2.49(18)
C3 C4 C7 C6 120.62(15)
C5 C4 C7 C8 -117.01(16)
C3 C4 C7 C8 1.1(2)
C6 C7 C8 C11 -62.4(2)
C4 C7 C8 C11 52.87(19)
C6 C7 C8 C9 -177.52(15)
C4 C7 C8 C9 -62.20(17)
C1 C2 C9 C10 -1.16(19)
C3 C2 C9 C10 -119.57(16)
C1 C2 C9 C8 117.95(15)
C3 C2 C9 C8 -0.46(19)
C11 C8 C9 C10 61.6(2)
C7 C8 C9 C10 176.98(15)
C11 C8 C9 C2 -53.47(18)
C7 C8 C9 C2 61.93(17)
C2 C9 C10 O2 176.5(2)
C8 C9 C10 O2 57.9(3)
C2 C9 C10 O5 -1.2(2)
C8 C9 C10 O5 -119.86(17)
C7 C8 C11 C12 -56.8(2)
C9 C8 C11 C12 56.5(2)
C8 C11 C12 C3 0.4(2)
C2 C3 C12 C11 -57.5(2)
C4 C3 C12 C11 56.6(2)
O2 C10 O5 C1 -174.58(19)
C9 C10 O5 C1 3.4(2)
O1 C1 O5 C10 174.51(19)
C2 C1 O5 C10 -4.2(2)
O3 C5 O6 C6 -172.38(18)
C4 C5 O6 C6 5.5(2)
O4 C6 O6 C5 174.79(18)
C7 C6 O6 C5 -3.7(2)

loop_
_cod_related_entry_id
_cod_related_entry_database
_cod_related_entry_code
1 ChemSpider 92746
